data_2104580
loop_
_publ_author_name
'Marsh, Richard E.'

_publ_section_title
;
 Space groups <i>P</i>1 and <i>Cc</i>: how are they doing?
;
_journal_coeditor_code BK5088
_journal_issue 6
_journal_name_full 'Acta Crystallographica Section B'
_journal_page_first 782
_journal_page_last 783
_journal_paper_doi 10.1107/S0108768109046448
_journal_volume 65
_journal_year 2009
_chemical_formula_moiety 'C62 H40 Br6 N4 O12 Tb2, 2(C7 H5 Br O2), 2(H2 O)'
_chemical_formula_sum 'C76 H52 Br8 N4 O18 Tb2'
_chemical_formula_weight 2266.27
_chemical_name_systematic
;
bis(bis(mu(2)-3-Bromobenzoato-O,O')-2,2'-bipyridyl)-(3-bromobenzoato-O,O')-
terbium(iii) bis(3-bromo-benzoic acid) dihydrate
;
_space_group_IT_number 2
_symmetry_cell_setting triclinic
_symmetry_space_group_name_Hall '-P 1'
_symmetry_space_group_name_H-M 'P -1'
_cell_angle_alpha 104.507(2)
_cell_angle_beta 94.677(2)
_cell_angle_gamma 98.883(2)
_cell_formula_units_Z 1
_cell_length_a 11.8240(4)
_cell_length_b 12.2822(4)
_cell_length_c 14.4063(5)
_cell_measurement_reflns_used 5472
_cell_measurement_temperature 273(2)
_cell_measurement_theta_max 0.00
_cell_measurement_theta_min 0.00
_cell_volume 1985.28(12)
_diffrn_ambient_temperature 273(2)
_diffrn_measurement_device_type 'CCD area detector'
_diffrn_radiation_monochromator graphite
_diffrn_radiation_source 'fine-focus sealed tube'
_diffrn_radiation_type MoK\a
_diffrn_radiation_wavelength 0.71073
_exptl_absorpt_coefficient_mu 5.862
_exptl_crystal_colour colorless
_exptl_crystal_density_diffrn 1.894
_exptl_crystal_density_meas 1.894
_exptl_crystal_density_method 'not measured'
_exptl_crystal_description BLOCK
_exptl_crystal_F_000 1088.0
_exptl_crystal_size_max 0.60
_exptl_crystal_size_mid 0.20
_exptl_crystal_size_min 0.08
_cod_data_source_file bk5088.cif
_cod_data_source_block TIDXAG
_cod_depositor_comments
;
 Marking attached hydrogen atoms.

 Antanas Vaitkus,
 2017-03-27

The following automatic conversions were performed:
'_symmetry_cell_setting' value 'Triclinic' changed to 'triclinic'
according to '/home/saulius/struct/CIF-dictionaries/cif_core.dic'
dictionary named 'cif_core.dic' version 2.4.1 from 2010-06-29.

Automatic conversion script
Id: cif_fix_enum 1527 2010-12-29 10:47:43Z saulius 

The following automatic conversions were performed:

'_symmetry_cell_setting' value 'Triclinic' changed to 'triclinic'
according to /home/saulius/struct/CIF-dictionaries/cif_core.dic
dictionary named 'cif_core.dic' version 2.4.1 from 2010-06-29.

Automatic conversion script
Id: cif_fix_values 1715 2011-07-08 13:25:40Z adriana 
;
_cod_original_sg_symbol_H-M P-1
_cod_database_code 2104580

loop_
_symmetry_equiv_pos_as_xyz
'x, y, z'
'-X, -Y, -Z'

loop_
_atom_site_label
_atom_site_type_symbol
_atom_site_fract_x
_atom_site_fract_y
_atom_site_fract_z
_atom_site_occupancy
_atom_site_attached_hydrogens
Tb1 Tb 0.50282 0.63982 0.44239 1 0
O1 O 0.6480 0.5492 0.3708 1 0
O2 O 0.6150 0.4248 0.4566 1 0
C1 C 0.6762 0.4721 0.4053 1 0
C2 C 0.7888 0.4349 0.3848 1 0
C3 C 0.8416 0.3805 0.4468 1 0
H1 H 0.8070 0.3656 0.4990 1 0
C4 C 0.9464 0.3498 0.4278 1 0
C5 C 1.0002 0.3740 0.3546 1 0
H2 H 1.0727 0.3562 0.3458 1 0
C6 C 0.9468 0.4252 0.2927 1 0
H3 H 0.9820 0.4384 0.2402 1 0
C7 C 0.8404 0.4576 0.3084 1 0
H4 H 0.8052 0.4939 0.2678 1 0
Br1 Br 1.0210 0.2774 0.5102 1 0
O3 O 0.6362 0.6702 0.5780 1 0
O4 O 0.6023 0.5344 0.6553 1 0
C8 C 0.6512 0.6309 0.6499 1 0
C9 C 0.7335 0.7033 0.7348 1 0
C1O C 0.7846 0.8130 0.7350 1 0
H5 H 0.7674 0.8414 0.6827 1 0
C11 C 0.8606 0.8788 0.8125 1 0
C12 C 0.8874 0.8382 0.8906 1 0
H6 H 0.9370 0.8846 0.9438 1 0
C13 C 0.8382 0.7275 0.8876 1 0
H7 H 0.8596 0.6971 0.9380 1 0
C14 C 0.7607 0.6625 0.8126 1 0
H8 H 0.7252 0.5901 0.8138 1 0
Br2 Br 0.9272 1.0302 0.8150 1 0
N1 N 0.6570 0.8094 0.4344 1 0
N2 N 0.4982 0.8370 0.5539 1 0
C15 C 0.7286 0.7937 0.3698 1 0
H9 H 0.7172 0.7233 0.3242 1 0
C16 C 0.8204 0.8764 0.3656 1 0
H10 H 0.8684 0.8628 0.3189 1 0
C17 C 0.8380 0.9788 0.4340 1 0
H11 H 0.8988 1.0348 0.4337 1 0
C18 C 0.7632 0.9972 0.5026 1 0
H12 H 0.7738 1.0662 0.5494 1 0
C19 C 0.6710 0.9100 0.5003 1 0
C20 C 0.5835 0.9270 0.5673 1 0
C21 C 0.5864 1.0283 0.6358 1 0
H13 H 0.6468 1.0887 0.6432 1 0
C22 C 0.4986 1.0394 0.6928 1 0
H14 H 0.4996 1.1074 0.7388 1 0
C23 C 0.4122 0.9506 0.6809 1 0
H15 H 0.3520 0.9550 0.7186 1 0
C24 C 0.4170 0.8513 0.6094 1 0
H16 H 0.3569 0.7898 0.6008 1 0
O5 O 0.4656 0.6656 0.2818 1 0
O6 O 0.3288 0.6930 0.3762 1 0
C25 C 0.3622 0.6762 0.2934 1 0
C26 C 0.2766 0.6632 0.2068 1 0
C27 C 0.1625 0.6720 0.2175 1 0
H17 H 0.1384 0.6876 0.2783 1 0
C28 C 0.0858 0.6571 0.1368 1 0
C29 C 0.1190 0.6354 0.0449 1 0
H18 H 0.0658 0.6272 -0.0084 1 0
C30 C 0.2325 0.6256 0.0339 1 0
H19 H 0.2558 0.6092 -0.0272 1 0
C31 C 0.3108 0.6391 0.1158 1 0
H20 H 0.3869 0.6320 0.1088 1 0
Br3 Br -0.0712 0.6685 0.1496 1 0
O7 O 0.3433 1.2805 0.8818 1 0
H21 H 0.3576 1.3449 0.8744 1 0
O8 O 0.4517 1.3634 1.0189 1 0
C32 C 0.3956 1.2795 0.9668 1 0
C33 C 0.3734 1.1636 0.9877 1 0
C34 C 0.3030 1.0702 0.9164 1 0
H22 H 0.2710 1.0788 0.8581 1 0
C35 C 0.2850 0.9664 0.9385 1 0
C36 C 0.3355 0.9586 1.0268 1 0
H23 H 0.3247 0.8890 1.0426 1 0
C37 C 0.4026 1.0558 1.0917 1 0
H24 H 0.4368 1.0512 1.1506 1 0
C38 C 0.4171 1.1547 1.0689 1 0
H25 H 0.4600 1.2193 1.1132 1 0
Br4 Br 0.1962 0.8406 0.8446 1 0
O9 O 0.3946 1.4802 0.8462 1 2

loop_
_geom_angle_atom_site_label_1
_geom_angle_atom_site_label_2
_geom_angle_atom_site_label_3
_geom_angle
_geom_angle_site_symmetry_1
_geom_angle_site_symmetry_2
_geom_angle_site_symmetry_3
_geom_angle_publ_flag
O1 Tb1 O3 80.01 . . . yes
O1 Tb1 O5 81.53 . . . yes
O1 Tb1 O6 133.14 . . . yes
O1 Tb1 N1 77.01 . . . yes
O1 Tb1 N2 134.83 . . . yes
O1 Tb1 C25 106.57 . . . yes
O1 Tb1 O2 125.77 . . 2_666 yes
O1 Tb1 O4 77.44 . . 2_666 yes
O3 Tb1 O5 146.84 . . . yes
O3 Tb1 O6 145.60 . . . yes
O3 Tb1 N1 75.20 . . . yes
O3 Tb1 N2 72.01 . . . yes
O3 Tb1 C25 162.30 . . . yes
O2 Tb1 O3 80.15 2_666 . . yes
O3 Tb1 O4 128.10 . . 2_666 yes
O5 Tb1 O6 53.91 . . . yes
O5 Tb1 N1 73.94 . . . yes
O5 Tb1 N2 103.35 . . . yes
O5 Tb1 C25 27.21 . . . yes
O2 Tb1 O5 132.75 2_666 . . yes
O4 Tb1 O5 73.37 2_666 . . yes
O6 Tb1 N1 100.64 . . . yes
O6 Tb1 N2 75.96 . . . yes
O6 Tb1 C25 27.12 . . . yes
O2 Tb1 O6 84.30 2_666 . . yes
O4 Tb1 O6 76.54 2_666 . . yes
N1 Tb1 N2 62.13 . . . yes
N1 Tb1 C25 90.07 . . . yes
O2 Tb1 N1 142.62 2_666 . . yes
O4 Tb1 N1 140.86 2_666 . . yes
N2 Tb1 C25 92.57 . . . yes
O2 Tb1 N2 83.82 2_666 . . yes
O4 Tb1 N2 147.47 2_666 . . yes
O2 Tb1 C25 107.43 2_666 . . yes
O4 Tb1 C25 69.60 2_666 . . yes
O2 Tb1 O4 76.46 2_666 . 2_666 yes
Tb1 O1 C1 115.65 . . . yes
Tb1 O2 C1 172.90 2_666 . . yes
Tb1 O3 C8 139.07 . . . yes
Tb1 O4 C8 140.95 2_666 . . yes
Tb1 O5 C25 91.84 . . . yes
Tb1 O6 C25 91.13 . . . yes
C32 O7 H21 110.00 . . . no
Tb1 N1 C19 120.87 . . . yes
C15 N1 C19 119.45 . . . yes
Tb1 N1 C15 119.43 . . . yes
Tb1 N2 C24 120.55 . . . yes
C20 N2 C24 115.95 . . . yes
Tb1 N2 C20 123.07 . . . yes
O1 C1 C2 118.29 . . . yes
O2 C1 C2 118.63 . . . yes
O1 C1 O2 123.08 . . . yes
C9 C1O C11 119.71 . . . no
C1 C2 C3 119.11 . . . no
C3 C2 C7 120.93 . . . no
C1 C2 C7 119.92 . . . no
C2 C3 C4 117.96 . . . no
Br1 C4 C5 118.55 . . . yes
C3 C4 C5 122.10 . . . no
Br1 C4 C3 119.29 . . . yes
C4 C5 C6 119.61 . . . no
C5 C6 C7 120.52 . . . no
C2 C7 C6 118.77 . . . no
O3 C8 O4 124.76 . . . yes
O4 C8 C9 117.45 . . . yes
O3 C8 C9 117.79 . . . yes
C1O C9 C14 119.26 . . . no
C8 C9 C14 120.91 . . . no
C1O C9 C8 119.82 . . . no
Br2 C11 C1O 119.96 . . . yes
C1O C11 C12 121.05 . . . no
Br2 C11 C12 118.97 . . . yes
C11 C12 C13 118.26 . . . no
C12 C13 C14 121.29 . . . no
C9 C14 C13 120.34 . . . no
N1 C15 C16 123.54 . . . yes
C15 C16 C17 117.87 . . . no
C16 C17 C18 119.47 . . . no
C17 C18 C19 118.98 . . . no
N1 C19 C18 120.65 . . . yes
C18 C19 C20 121.61 . . . no
N1 C19 C20 117.69 . . . yes
N2 C20 C21 122.38 . . . yes
C19 C20 C21 122.96 . . . no
N2 C20 C19 114.62 . . . yes
C20 C21 C22 119.58 . . . no
C21 C22 C23 119.24 . . . no
C22 C23 C24 116.89 . . . no
N2 C24 C23 125.95 . . . yes
Tb1 C25 O6 61.75 . . . yes
Tb1 C25 C26 165.25 . . . yes
Tb1 C25 O5 60.95 . . . yes
O5 C25 C26 119.41 . . . yes
O6 C25 C26 119.29 . . . yes
O5 C25 O6 121.24 . . . yes
C25 C26 C31 119.73 . . . no
C27 C26 C31 119.80 . . . no
C25 C26 C27 120.44 . . . no
C26 C27 C28 119.05 . . . no
Br3 C28 C29 118.12 . . . yes
C27 C28 C29 122.04 . . . no
Br3 C28 C27 119.83 . . . yes
C28 C29 C30 119.05 . . . no
C29 C30 C31 119.19 . . . no
C26 C31 C30 120.85 . . . no
O7 C32 C33 113.63 . . . yes
O8 C32 C33 125.56 . . . yes
O7 C32 O8 120.81 . . . yes
C32 C33 C38 118.35 . . . no
C34 C33 C38 123.19 . . . no
C32 C33 C34 118.45 . . . no
C33 C34 C35 116.48 . . . no
Br4 C35 C36 123.30 . . . yes
C34 C35 C36 119.13 . . . no
Br4 C35 C34 117.54 . . . yes
C35 C36 C37 119.69 . . . no
C36 C37 C38 119.77 . . . no
C33 C38 C37 121.72 . . . no

loop_
_geom_bond_atom_site_label_1
_geom_bond_atom_site_label_2
_geom_bond_distance
_geom_bond_site_symmetry_1
_geom_bond_site_symmetry_2
_geom_bond_publ_flag
Tb1 O1 2.3565 . . yes
Tb1 O3 2.3224 . . yes
Tb1 O5 2.4270 . . yes
Tb1 O6 2.4447 . . yes
Tb1 N1 2.5800 . . yes
Tb1 N2 2.5602 . . yes
Tb1 O2 2.2926 . 2_666 yes
Tb1 O4 2.3428 . 2_666 yes
Br1 C4 1.8916 . . yes
Br2 C11 1.8944 . . yes
Br3 C28 1.9034 . . yes
Br4 C35 1.8815 . . yes
O1 C1 1.2495 . . yes
O2 C1 1.2569 . . yes
O3 C8 1.2587 . . yes
O4 C8 1.2598 . . yes
O5 C25 1.2693 . . yes
O6 C25 1.2649 . . yes
O7 C32 1.3298 . . yes
O8 C32 1.1771 . . yes
O7 H21 0.8200 . . no
N1 C15 1.3073 . . yes
N1 C19 1.3338 . . yes
N2 C20 1.3392 . . yes
N2 C24 1.3034 . . yes
C1 C2 1.5010 . . no
C1O C11 1.3665 . . no
C1O C9 1.3881 . . no
C2 C3 1.4039 . . no
C2 C7 1.3682 . . no
C3 C4 1.3786 . . no
C4 C5 1.3465 . . no
C5 C6 1.3788 . . no
C6 C7 1.3958 . . no
C8 C9 1.4925 . . no
C9 C14 1.3723 . . no
C11 C12 1.3736 . . no
C12 C13 1.3824 . . no
C13 C14 1.3509 . . no
C15 C16 1.3837 . . no
C16 C17 1.3642 . . no
C17 C18 1.3793 . . no
C18 C19 1.3973 . . no
C19 C20 1.4745 . . no
C20 C21 1.3745 . . no
C21 C22 1.3774 . . no
C22 C23 1.3402 . . no
C23 C24 1.3976 . . no
C25 C26 1.5003 . . no
C26 C31 1.3780 . . no
C26 C27 1.3879 . . no
C27 C28 1.3703 . . no
C28 C29 1.3850 . . no
C29 C30 1.3841 . . no
C30 C31 1.3976 . . no
C1O H5 0.9300 . . no
C3 H1 0.9300 . . no
C5 H2 0.9300 . . no
C6 H3 0.9300 . . no
C7 H4 0.9300 . . no
C12 H6 0.9300 . . no
C13 H7 0.9300 . . no
C14 H8 0.9300 . . no
C15 H9 0.9300 . . no
C16 H10 0.9200 . . no
C17 H11 0.9200 . . no
C18 H12 0.9300 . . no
C21 H13 0.9300 . . no
C22 H14 0.9200 . . no
C23 H15 0.9300 . . no
C24 H16 0.9300 . . no
C27 H17 0.9300 . . no
C29 H18 0.9300 . . no
C30 H19 0.9300 . . no
C31 H20 0.9300 . . no
C32 C33 1.5160 . . no
C33 C38 1.2768 . . no
C33 C34 1.4280 . . no
C34 C35 1.3794 . . no
C35 C36 1.3924 . . no
C36 C37 1.3986 . . no
C37 C38 1.3257 . . no
C34 H22 0.9300 . . no
C36 H23 0.9300 . . no
C37 H24 0.9300 . . no
C38 H25 0.9300 . . no
